data_7249879
loop_
_publ_author_name
'Chen, Xiang-Yu'
'Hu, Zi-Ang'
'Qu, Yan'
'Ning, Ru-Jin'
'Tao, Wen-Da'
'He, Shou-Qin'
'Liu, Zhi-Fu'
'Shen, Yonghui'
'Qin, Ling'

_publ_section_title
;
 The optimization of hydrogen evolution performance by removing guest
 molecule in Co-MOF
;
_journal_name_full CrystEngComm
_journal_paper_doi 10.1039/D5CE00014A
_journal_year 2025
_chemical_formula_moiety 'C44 H38 Br2 Co2 N4 O11'
_chemical_formula_sum 'C44 H38 Br2 Co2 N4 O11'
_chemical_formula_weight 1076.46
_space_group_crystal_system monoclinic
_space_group_IT_number 15
_space_group_name_Hall '-C 2yc'
_space_group_name_H-M_alt 'C 1 2/c 1'
_atom_sites_solution_hydrogens geom
_atom_sites_solution_primary direct
_atom_sites_solution_secondary difmap
_audit_creation_method SHELXL-97
_audit_update_record
;
2024-12-12 deposited with the CCDC.	2025-01-30 downloaded from the CCDC.
;
_cell_angle_alpha 90.00
_cell_angle_beta 97.241(2)
_cell_angle_gamma 90.00
_cell_formula_units_Z 4
_cell_length_a 16.6697(3)
_cell_length_b 14.6638(3)
_cell_length_c 19.3585(4)
_cell_measurement_reflns_used 3335
_cell_measurement_temperature 293(2)
_cell_measurement_theta_max 0.123
_cell_measurement_theta_min 0.047
_cell_volume 4694.27(16)
_computing_structure_refinement 'SHELXL-97 (Sheldrick, 1997)'
_computing_structure_solution 'SHELXS-97 (Sheldrick, 1990)'
_diffrn_ambient_temperature 293(2)
_diffrn_measured_fraction_theta_full 0.973
_diffrn_measured_fraction_theta_max 0.973
_diffrn_measurement_device_type 'Xcalibur, Eos, Gemini'
_diffrn_measurement_method 'four-circle diffractometer'
_diffrn_radiation_monochromator graphite
_diffrn_radiation_source 'fine-focus sealed tube'
_diffrn_radiation_type CuK\a
_diffrn_radiation_wavelength 1.54178
_diffrn_reflns_av_R_equivalents 0.0486
_diffrn_reflns_av_sigmaI/netI 0.0738
_diffrn_reflns_limit_h_max 17
_diffrn_reflns_limit_h_min -20
_diffrn_reflns_limit_k_max 17
_diffrn_reflns_limit_k_min -17
_diffrn_reflns_limit_l_max 23
_diffrn_reflns_limit_l_min -13
_diffrn_reflns_number 8769
_diffrn_reflns_theta_full 70.75
_diffrn_reflns_theta_max 70.75
_diffrn_reflns_theta_min 4.03
_exptl_absorpt_coefficient_mu 8.045
_exptl_crystal_colour red
_exptl_crystal_density_diffrn 1.523
_exptl_crystal_density_method 'not measured'
_exptl_crystal_description block
_exptl_crystal_F_000 2168
_exptl_crystal_size_max 0.3
_exptl_crystal_size_mid 0.28
_exptl_crystal_size_min 0.26
_refine_diff_density_max 0.782
_refine_diff_density_min -1.639
_refine_diff_density_rms 0.106
_refine_ls_extinction_method none
_refine_ls_goodness_of_fit_ref 0.847
_refine_ls_hydrogen_treatment mixed
_refine_ls_matrix_type full
_refine_ls_number_parameters 287
_refine_ls_number_reflns 4404
_refine_ls_number_restraints 0
_refine_ls_restrained_S_all 0.847
_refine_ls_R_factor_all 0.0806
_refine_ls_R_factor_gt 0.0619
_refine_ls_shift/su_max 0.001
_refine_ls_shift/su_mean 0.000
_refine_ls_structure_factor_coef Fsqd
_refine_ls_weighting_details 'calc w=1/[\s^2^(Fo^2^)+(0.1298P)^2^+13.1282P] where P=(Fo^2^+2Fc^2^)/3'
_refine_ls_weighting_scheme calc
_refine_ls_wR_factor_gt 0.1653
_refine_ls_wR_factor_ref 0.1820
_reflns_number_gt 3335
_reflns_number_total 4404
_reflns_threshold_expression >2sigma(I)
_cod_data_source_file d5ce00014a2.cif
_cod_data_source_block 1
_cod_original_sg_symbol_H-M 'C 2/c'
_cod_database_code 7249879

loop_
_symmetry_equiv_pos_as_xyz
'x, y, z'
'-x, y, -z+1/2'
'x+1/2, y+1/2, z'
'-x+1/2, y+1/2, -z+1/2'
'-x, -y, -z'
'x, -y, z-1/2'
'-x+1/2, -y+1/2, -z'
'x+1/2, -y+1/2, z-1/2'

loop_
_atom_site_label
_atom_site_type_symbol
_atom_site_fract_x
_atom_site_fract_y
_atom_site_fract_z
_atom_site_U_iso_or_equiv
_atom_site_adp_type
_atom_site_occupancy
_atom_site_symmetry_multiplicity
_atom_site_calc_flag
_atom_site_refinement_flags
_atom_site_disorder_assembly
_atom_site_disorder_group
Br1 Br 0.06343(6) 0.37711(9) 0.18880(6) 0.0911(4) Uani 1 1 d . . .
C1 C 0.3302(3) 0.4158(3) 0.2963(2) 0.0182(9) Uani 1 1 d . . .
C2 C 0.2541(2) 0.4528(3) 0.3214(2) 0.0176(9) Uani 1 1 d . . .
C3 C 0.2140(3) 0.5305(3) 0.2938(2) 0.0195(9) Uani 1 1 d . . .
H3 H 0.2315 0.5599 0.2559 0.023 Uiso 1 1 calc R . .
C4 C 0.1476(2) 0.5643(3) 0.3229(2) 0.0159(9) Uani 1 1 d . . .
C5 C 0.1212(2) 0.5199(3) 0.3798(2) 0.0184(9) Uani 1 1 d . . .
H5 H 0.0782 0.5440 0.4001 0.022 Uiso 1 1 calc R . .
C6 C 0.1586(3) 0.4395(3) 0.4065(2) 0.0191(9) Uani 1 1 d . . .
C7 C 0.2247(3) 0.4065(3) 0.3763(2) 0.0200(9) Uani 1 1 d . . .
H7 H 0.2497 0.3528 0.3930 0.024 Uiso 1 1 calc R . .
C8 C 0.1313(3) 0.3924(3) 0.4669(2) 0.0202(9) Uani 1 1 d . . .
C9 C 0.1064(3) 0.4396(3) 0.5218(2) 0.0234(10) Uani 1 1 d . . .
H9 H 0.1047 0.5030 0.5209 0.028 Uiso 1 1 calc R . .
C10 C 0.0840(3) 0.3928(3) 0.5785(2) 0.0215(10) Uani 1 1 d . . .
H10 H 0.0694 0.4263 0.6157 0.026 Uiso 1 1 calc R . .
C11 C 0.1067(3) 0.2556(3) 0.5289(2) 0.0242(10) Uani 1 1 d . . .
H11 H 0.1064 0.1922 0.5306 0.029 Uiso 1 1 calc R . .
C12 C 0.1319(3) 0.2971(3) 0.4716(2) 0.0248(10) Uani 1 1 d . . .
H12 H 0.1493 0.2621 0.4362 0.030 Uiso 1 1 calc R . .
C13 C 0.1005(2) 0.6479(3) 0.2944(2) 0.0152(9) Uani 1 1 d . . .
C14 C 0.5791(3) 0.4041(4) 0.4064(3) 0.0355(12) Uani 1 1 d . . .
H14 H 0.5977 0.4103 0.3633 0.043 Uiso 1 1 calc R . .
C15 C 0.5965(5) 0.4437(6) 0.5283(4) 0.061(2) Uani 1 1 d . . .
H15A H 0.5685 0.4985 0.5378 0.092 Uiso 1 1 calc R . .
H15B H 0.6441 0.4374 0.5614 0.092 Uiso 1 1 calc R . .
H15C H 0.5618 0.3921 0.5317 0.092 Uiso 1 1 calc R . .
C16 C 0.6911(5) 0.5014(6) 0.4500(5) 0.085(3) Uani 1 1 d . . .
H16A H 0.6994 0.5007 0.4019 0.127 Uiso 1 1 calc R . .
H16B H 0.7373 0.4754 0.4777 0.127 Uiso 1 1 calc R . .
H16C H 0.6839 0.5631 0.4645 0.127 Uiso 1 1 calc R . .
C17 C 0.1283(4) 0.3284(5) 0.1242(4) 0.0514(17) Uani 1 1 d . . .
C18 C 0.2067(4) 0.3024(6) 0.1456(4) 0.060(2) Uani 1 1 d . . .
H18 H 0.2276 0.3053 0.1924 0.073 Uiso 1 1 calc R . .
C19 C 0.2537(4) 0.2723(6) 0.0971(4) 0.0557(19) Uani 1 1 d . . .
H19 H 0.3069 0.2554 0.1116 0.067 Uiso 1 1 calc R . .
C20 C 0.2242(3) 0.2661(4) 0.0263(3) 0.0372(13) Uani 1 1 d . . .
C21 C 0.1434(3) 0.2917(4) 0.0072(3) 0.0409(14) Uani 1 1 d . . .
H21 H 0.1215 0.2882 -0.0394 0.049 Uiso 1 1 calc R . .
C22 C 0.0959(4) 0.3215(5) 0.0550(4) 0.0481(16) Uani 1 1 d . . .
H22 H 0.0422 0.3371 0.0412 0.058 Uiso 1 1 calc R . .
Co1 Co 0.45852(4) 0.26818(5) 0.33106(3) 0.0110(2) Uani 1 1 d . . .
N2 N 0.0823(2) 0.3021(3) 0.58241(18) 0.0176(8) Uani 1 1 d . . .
N4 N 0.6193(3) 0.4482(4) 0.4592(3) 0.0421(12) Uani 1 1 d . . .
O1 O 0.3588(2) 0.4521(3) 0.2472(2) 0.0410(10) Uani 1 1 d . . .
O2 O 0.3601(2) 0.3483(3) 0.33025(19) 0.0335(9) Uani 1 1 d . . .
O3 O 0.1086(2) 0.6736(2) 0.23469(16) 0.0271(8) Uani 1 1 d . . .
O4 O 0.0571(2) 0.6846(2) 0.33515(17) 0.0263(8) Uani 1 1 d . . .
O5 O 0.5204(2) 0.3562(2) 0.40881(18) 0.0307(8) Uani 1 1 d . . .
O1W O 0.5000 0.3571(3) 0.2500 0.0151(8) Uani 1 2 d S . .
H1WA H 0.4825 0.3364 0.2099 0.023 Uiso 0.50 1 d PR . .
H1WB H 0.4820 0.4108 0.2542 0.023 Uiso 0.50 1 d PR . .

loop_
_atom_site_aniso_label
_atom_site_aniso_U_11
_atom_site_aniso_U_22
_atom_site_aniso_U_33
_atom_site_aniso_U_23
_atom_site_aniso_U_13
_atom_site_aniso_U_12
Br1 0.0699(6) 0.1210(10) 0.0863(7) -0.0281(6) 0.0244(5) 0.0003(6)
C1 0.017(2) 0.021(2) 0.018(2) 0.0030(18) 0.0044(16) 0.0066(18)
C2 0.0126(19) 0.020(2) 0.021(2) 0.0022(17) 0.0045(16) 0.0056(17)
C3 0.019(2) 0.022(2) 0.018(2) 0.0062(18) 0.0053(17) 0.0053(19)
C4 0.0117(18) 0.015(2) 0.021(2) -0.0008(17) 0.0014(15) 0.0028(16)
C5 0.0101(18) 0.026(2) 0.020(2) 0.0036(18) 0.0064(15) 0.0068(17)
C6 0.018(2) 0.023(2) 0.018(2) 0.0046(18) 0.0076(16) 0.0048(18)
C7 0.015(2) 0.023(2) 0.023(2) 0.0050(19) 0.0059(17) 0.0066(18)
C8 0.018(2) 0.020(2) 0.023(2) 0.0061(18) 0.0060(17) 0.0055(18)
C9 0.025(2) 0.020(2) 0.026(2) 0.0061(19) 0.0092(19) 0.0044(19)
C10 0.025(2) 0.017(2) 0.024(2) 0.0009(18) 0.0104(18) 0.0051(18)
C11 0.030(2) 0.021(2) 0.023(2) 0.0054(19) 0.0105(19) 0.003(2)
C12 0.034(3) 0.021(2) 0.021(2) 0.0032(19) 0.012(2) 0.009(2)
C13 0.0093(17) 0.015(2) 0.021(2) -0.0029(17) -0.0011(15) 0.0028(16)
C14 0.036(3) 0.042(3) 0.029(3) -0.007(2) 0.006(2) -0.007(3)
C15 0.072(5) 0.062(5) 0.046(4) -0.027(4) -0.008(3) -0.001(4)
C16 0.066(5) 0.077(6) 0.111(7) -0.027(5) 0.008(5) -0.046(5)
C17 0.046(4) 0.052(4) 0.058(4) -0.004(3) 0.014(3) -0.009(3)
C18 0.048(4) 0.092(6) 0.039(4) 0.004(4) 0.002(3) -0.003(4)
C19 0.038(3) 0.076(5) 0.049(4) 0.006(4) -0.010(3) 0.002(3)
C20 0.025(3) 0.032(3) 0.052(4) 0.010(3) -0.004(2) -0.007(2)
C21 0.030(3) 0.039(3) 0.051(4) 0.004(3) -0.008(2) -0.002(3)
C22 0.027(3) 0.047(4) 0.068(4) -0.006(3) -0.005(3) -0.001(3)
Co1 0.0096(3) 0.0117(3) 0.0122(3) 0.0003(3) 0.0035(2) 0.0029(3)
N2 0.0174(18) 0.023(2) 0.0132(17) 0.0042(15) 0.0052(14) 0.0025(15)
N4 0.036(3) 0.043(3) 0.046(3) -0.015(2) 0.000(2) -0.013(2)
O1 0.039(2) 0.048(2) 0.041(2) 0.0235(19) 0.0258(18) 0.0246(19)
O2 0.0255(18) 0.036(2) 0.043(2) 0.0210(17) 0.0202(15) 0.0219(16)
O3 0.0337(18) 0.032(2) 0.0168(16) 0.0115(14) 0.0094(13) 0.0197(15)
O4 0.0230(16) 0.033(2) 0.0238(17) 0.0057(14) 0.0075(13) 0.0183(15)
O5 0.0340(19) 0.029(2) 0.0286(18) -0.0095(15) 0.0025(15) -0.0112(16)
O1W 0.021(2) 0.015(2) 0.0106(19) 0.000 0.0066(16) 0.000

loop_
_atom_type_symbol
_atom_type_description
_atom_type_scat_dispersion_real
_atom_type_scat_dispersion_imag
_atom_type_scat_source
C C 0.0181 0.0091 'International Tables Vol C Tables 4.2.6.8 and 6.1.1.4'
H H 0.0000 0.0000 'International Tables Vol C Tables 4.2.6.8 and 6.1.1.4'
Br Br -0.6763 1.2805 'International Tables Vol C Tables 4.2.6.8 and 6.1.1.4'
Co Co -2.3653 3.6143 'International Tables Vol C Tables 4.2.6.8 and 6.1.1.4'
N N 0.0311 0.0180 'International Tables Vol C Tables 4.2.6.8 and 6.1.1.4'
O O 0.0492 0.0322 'International Tables Vol C Tables 4.2.6.8 and 6.1.1.4'

loop_
_geom_angle_atom_site_label_1
_geom_angle_atom_site_label_2
_geom_angle_atom_site_label_3
_geom_angle
_geom_angle_site_symmetry_1
_geom_angle_site_symmetry_3
_geom_angle_publ_flag
O1 C1 O2 125.2(4) . . ?
O1 C1 C2 120.9(4) . . ?
O2 C1 C2 113.9(4) . . ?
C7 C2 C3 119.4(4) . . ?
C7 C2 C1 117.3(4) . . ?
C3 C2 C1 123.3(4) . . ?
C4 C3 C2 120.2(4) . . ?
C4 C3 H3 119.9 . . ?
C2 C3 H3 119.9 . . ?
C5 C4 C3 119.8(4) . . ?
C5 C4 C13 117.5(4) . . ?
C3 C4 C13 122.7(4) . . ?
C4 C5 C6 120.9(4) . . ?
C4 C5 H5 119.5 . . ?
C6 C5 H5 119.5 . . ?
C7 C6 C5 118.3(4) . . ?
C7 C6 C8 120.5(4) . . ?
C5 C6 C8 121.2(4) . . ?
C6 C7 C2 121.3(4) . . ?
C6 C7 H7 119.3 . . ?
C2 C7 H7 119.3 . . ?
C9 C8 C12 116.8(4) . . ?
C9 C8 C6 122.0(4) . . ?
C12 C8 C6 121.2(4) . . ?
C8 C9 C10 120.1(5) . . ?
C8 C9 H9 120.0 . . ?
C10 C9 H9 120.0 . . ?
N2 C10 C9 123.4(4) . . ?
N2 C10 H10 118.3 . . ?
C9 C10 H10 118.3 . . ?
N2 C11 C12 123.3(5) . . ?
N2 C11 H11 118.3 . . ?
C12 C11 H11 118.3 . . ?
C11 C12 C8 119.5(4) . . ?
C11 C12 H12 120.2 . . ?
C8 C12 H12 120.2 . . ?
O3 C13 O4 126.4(4) . . ?
O3 C13 C4 118.1(4) . . ?
O4 C13 C4 115.5(4) . . ?
O5 C14 N4 126.1(5) . . ?
O5 C14 H14 117.0 . . ?
N4 C14 H14 117.0 . . ?
N4 C15 H15A 109.5 . . ?
N4 C15 H15B 109.5 . . ?
H15A C15 H15B 109.5 . . ?
N4 C15 H15C 109.5 . . ?
H15A C15 H15C 109.5 . . ?
H15B C15 H15C 109.5 . . ?
N4 C16 H16A 109.5 . . ?
N4 C16 H16B 109.5 . . ?
H16A C16 H16B 109.5 . . ?
N4 C16 H16C 109.5 . . ?
H16A C16 H16C 109.5 . . ?
H16B C16 H16C 109.5 . . ?
C18 C17 C22 120.8(7) . . ?
C18 C17 Br1 120.4(6) . . ?
C22 C17 Br1 118.8(5) . . ?
C17 C18 C19 119.2(7) . . ?
C17 C18 H18 120.4 . . ?
C19 C18 H18 120.4 . . ?
C20 C19 C18 122.1(6) . . ?
C20 C19 H19 119.0 . . ?
C18 C19 H19 119.0 . . ?
C19 C20 C21 116.6(6) . . ?
C19 C20 C20 121.8(7) . 7 ?
C21 C20 C20 121.6(7) . 7 ?
C22 C21 C20 121.8(6) . . ?
C22 C21 H21 119.1 . . ?
C20 C21 H21 119.1 . . ?
C21 C22 C17 119.5(6) . . ?
C21 C22 H22 120.3 . . ?
C17 C22 H22 120.3 . . ?
O2 Co1 O4 177.84(14) . 3_545 ?
O2 Co1 O5 88.50(16) . . ?
O4 Co1 O5 91.18(15) 3_545 . ?
O2 Co1 O3 90.51(16) . 4_545 ?
O4 Co1 O3 89.53(15) 3_545 4_545 ?
O5 Co1 O3 172.65(13) . 4_545 ?
O2 Co1 N2 87.04(14) . 7_556 ?
O4 Co1 N2 90.81(14) 3_545 7_556 ?
O5 Co1 N2 85.04(14) . 7_556 ?
O3 Co1 N2 87.64(14) 4_545 7_556 ?
O2 Co1 O1W 88.73(12) . . ?
O4 Co1 O1W 93.40(12) 3_545 . ?
O5 Co1 O1W 88.70(12) . . ?
O3 Co1 O1W 98.56(11) 4_545 . ?
N2 Co1 O1W 172.53(14) 7_556 . ?
C10 N2 C11 116.8(4) . . ?
C10 N2 Co1 122.3(3) . 7_556 ?
C11 N2 Co1 120.9(3) . 7_556 ?
C14 N4 C15 122.0(5) . . ?
C14 N4 C16 120.9(6) . . ?
C15 N4 C16 117.1(6) . . ?
C1 O2 Co1 137.0(3) . . ?
C13 O3 Co1 130.7(3) . 4 ?
C13 O4 Co1 139.2(3) . 3_455 ?
C14 O5 Co1 129.9(4) . . ?
Co1 O1W Co1 107.94(18) 2_655 . ?
Co1 O1W H1WA 41.0 2_655 . ?
Co1 O1W H1WA 109.5 . . ?
Co1 O1W H1WB 139.3 2_655 . ?
Co1 O1W H1WB 109.4 . . ?
H1WA O1W H1WB 109.5 . . ?

loop_
_geom_bond_atom_site_label_1
_geom_bond_atom_site_label_2
_geom_bond_distance
_geom_bond_site_symmetry_2
_geom_bond_publ_flag
Br1 C17 1.894(7) . ?
C1 O1 1.236(6) . ?
C1 O2 1.257(5) . ?
C1 C2 1.515(6) . ?
C2 C7 1.400(6) . ?
C2 C3 1.394(6) . ?
C3 C4 1.393(6) . ?
C3 H3 0.9300 . ?
C4 C5 1.397(6) . ?
C4 C13 1.521(6) . ?
C5 C6 1.402(6) . ?
C5 H5 0.9300 . ?
C6 C7 1.398(6) . ?
C6 C8 1.477(6) . ?
C7 H7 0.9300 . ?
C8 C9 1.376(7) . ?
C8 C12 1.401(6) . ?
C9 C10 1.385(6) . ?
C9 H9 0.9300 . ?
C10 N2 1.332(6) . ?
C10 H10 0.9300 . ?
C11 N2 1.346(6) . ?
C11 C12 1.377(7) . ?
C11 H11 0.9300 . ?
C12 H12 0.9300 . ?
C13 O3 1.240(5) . ?
C13 O4 1.257(5) . ?
C14 O5 1.210(7) . ?
C14 N4 1.319(7) . ?
C14 H14 0.9300 . ?
C15 N4 1.437(9) . ?
C15 H15A 0.9600 . ?
C15 H15B 0.9600 . ?
C15 H15C 0.9600 . ?
C16 N4 1.458(9) . ?
C16 H16A 0.9600 . ?
C16 H16B 0.9600 . ?
C16 H16C 0.9600 . ?
C17 C18 1.374(10) . ?
C17 C22 1.384(10) . ?
C18 C19 1.370(10) . ?
C18 H18 0.9300 . ?
C19 C20 1.400(9) . ?
C19 H19 0.9300 . ?
C20 C21 1.402(8) . ?
C20 C20 1.490(13) 7 ?
C21 C22 1.362(9) . ?
C21 H21 0.9300 . ?
C22 H22 0.9300 . ?
Co1 O2 2.017(3) . ?
Co1 O4 2.043(3) 3_545 ?
Co1 O5 2.146(3) . ?
Co1 O3 2.106(3) 4_545 ?
Co1 N2 2.149(4) 7_556 ?
Co1 O1W 2.217(3) . ?
N2 Co1 2.149(4) 7_556 ?
O3 Co1 2.106(3) 4 ?
O4 Co1 2.043(3) 3_455 ?
O1W Co1 2.217(3) 2_655 ?
O1W H1WA 0.8500 . ?
O1W H1WB 0.8501 . ?

loop_
_geom_torsion_atom_site_label_1
_geom_torsion_atom_site_label_2
_geom_torsion_atom_site_label_3
_geom_torsion_atom_site_label_4
_geom_torsion
_geom_torsion_site_symmetry_1
_geom_torsion_site_symmetry_2
_geom_torsion_site_symmetry_3
_geom_torsion_site_symmetry_4
_geom_torsion_publ_flag
O1 C1 C2 C7 178.6(5) . . . . ?
O2 C1 C2 C7 -2.5(6) . . . . ?
O1 C1 C2 C3 -2.8(7) . . . . ?
O2 C1 C2 C3 176.1(4) . . . . ?
C7 C2 C3 C4 3.2(7) . . . . ?
C1 C2 C3 C4 -175.4(4) . . . . ?
C2 C3 C4 C5 -0.2(7) . . . . ?
C2 C3 C4 C13 -179.0(4) . . . . ?
C3 C4 C5 C6 -2.4(7) . . . . ?
C13 C4 C5 C6 176.4(4) . . . . ?
C4 C5 C6 C7 2.0(7) . . . . ?
C4 C5 C6 C8 179.7(4) . . . . ?
C5 C6 C7 C2 1.0(7) . . . . ?
C8 C6 C7 C2 -176.7(4) . . . . ?
C3 C2 C7 C6 -3.6(7) . . . . ?
C1 C2 C7 C6 175.0(4) . . . . ?
C7 C6 C8 C9 139.9(5) . . . . ?
C5 C6 C8 C9 -37.7(7) . . . . ?
C7 C6 C8 C12 -38.1(7) . . . . ?
C5 C6 C8 C12 144.3(5) . . . . ?
C12 C8 C9 C10 0.4(7) . . . . ?
C6 C8 C9 C10 -177.7(4) . . . . ?
C8 C9 C10 N2 -2.4(7) . . . . ?
N2 C11 C12 C8 -1.3(8) . . . . ?
C9 C8 C12 C11 1.3(7) . . . . ?
C6 C8 C12 C11 179.5(4) . . . . ?
C5 C4 C13 O3 -161.4(4) . . . . ?
C3 C4 C13 O3 17.4(6) . . . . ?
C5 C4 C13 O4 19.2(6) . . . . ?
C3 C4 C13 O4 -162.0(4) . . . . ?
C22 C17 C18 C19 2.2(12) . . . . ?
Br1 C17 C18 C19 -176.3(6) . . . . ?
C17 C18 C19 C20 -0.7(13) . . . . ?
C18 C19 C20 C21 -0.5(11) . . . . ?
C18 C19 C20 C20 179.6(8) . . . 7 ?
C19 C20 C21 C22 0.3(10) . . . . ?
C20 C20 C21 C22 -179.8(7) 7 . . . ?
C20 C21 C22 C17 1.1(10) . . . . ?
C18 C17 C22 C21 -2.4(11) . . . . ?
Br1 C17 C22 C21 176.1(5) . . . . ?
C9 C10 N2 C11 2.4(7) . . . . ?
C9 C10 N2 Co1 -176.8(4) . . . 7_556 ?
C12 C11 N2 C10 -0.6(7) . . . . ?
C12 C11 N2 Co1 178.7(4) . . . 7_556 ?
O5 C14 N4 C15 0.1(10) . . . . ?
O5 C14 N4 C16 177.9(7) . . . . ?
O1 C1 O2 Co1 1.9(9) . . . . ?
C2 C1 O2 Co1 -177.0(4) . . . . ?
O4 Co1 O2 C1 175(4) 3_545 . . . ?
O5 Co1 O2 C1 93.0(5) . . . . ?
O3 Co1 O2 C1 -94.2(5) 4_545 . . . ?
N2 Co1 O2 C1 178.2(5) 7_556 . . . ?
O1W Co1 O2 C1 4.3(5) . . . . ?
O4 C13 O3 Co1 -13.1(7) . . . 4 ?
C4 C13 O3 Co1 167.5(3) . . . 4 ?
O3 C13 O4 Co1 22.4(8) . . . 3_455 ?
C4 C13 O4 Co1 -158.2(4) . . . 3_455 ?
N4 C14 O5 Co1 -171.6(5) . . . . ?
O2 Co1 O5 C14 -116.3(5) . . . . ?
O4 Co1 O5 C14 65.8(5) 3_545 . . . ?
O3 Co1 O5 C14 161.3(10) 4_545 . . . ?
N2 Co1 O5 C14 156.5(5) 7_556 . . . ?
O1W Co1 O5 C14 -27.6(5) . . . . ?
O2 Co1 O1W Co1 -134.79(13) . . . 2_655 ?
O4 Co1 O1W Co1 45.58(10) 3_545 . . 2_655 ?
O5 Co1 O1W Co1 136.68(10) . . . 2_655 ?
O3 Co1 O1W Co1 -44.46(11) 4_545 . . 2_655 ?
N2 Co1 O1W Co1 169.7(8) 7_556 . . 2_655 ?
